data_7014896
loop_
_publ_author_name
'Jiang, Chunfang'
'Blacque, Olivier'
'Fox, Thomas'
'Berke, Heinz'

_publ_section_title
;
 Reversible, metal-free hydrogen activation by frustrated Lewis pairs.
;
_journal_issue 5
_journal_name_full 'Dalton transactions (Cambridge, England : 2003)'
_journal_page_first 1091
_journal_page_last 1097
_journal_paper_doi 10.1039/c0dt01255f
_journal_volume 40
_journal_year 2011
_chemical_formula_moiety 'C12 H28 P, C18 H12 B F10'
_chemical_formula_sum 'C30 H40 B F10 P'
_chemical_formula_weight 632.40
_chemical_name_common
;Tri-tert-butylphosphonium
cyclohexylbis(pentafluorophenyl)hydridoborate
;
_chemical_name_systematic
;
Tri-tert-butylphosphonium cyclohexylbis(pentafluorophenyl)hydridoborate
;
_space_group_IT_number 61
_symmetry_cell_setting orthorhombic
_symmetry_space_group_name_Hall '-P 2ac 2ab'
_symmetry_space_group_name_H-M 'P b c a'
_atom_sites_solution_hydrogens geom
_atom_sites_solution_primary direct
_atom_sites_solution_secondary difmap
_audit_creation_method SHELXL-97
_cell_angle_alpha 90.00
_cell_angle_beta 90.00
_cell_angle_gamma 90.00
_cell_formula_units_Z 8
_cell_length_a 18.3337(3)
_cell_length_b 16.1172(3)
_cell_length_c 20.7593(3)
_cell_measurement_reflns_used 11084
_cell_measurement_temperature 183(2)
_cell_measurement_theta_max 32.8117
_cell_measurement_theta_min 2.5510
_cell_volume 6134.12(18)
_computing_cell_refinement
;
CrysAlisPro, Oxford Diffraction Ltd.,
Version 1.171.33.41
;
_computing_data_collection
;
CrysAlisPro, Oxford Diffraction Ltd.,
Version 1.171.33.41
;
_computing_data_reduction
;
CrysAlisPro, Oxford Diffraction Ltd.,
Version 1.171.33.41
;
_computing_molecular_graphics
; ORTEP-3 for Windows, Version 2.01.
Farrugia, L. J. (1997). J. Appl. Cryst. 30, 565.
;
_computing_publication_material
; WinGX -- An integrated system of Windows programs for the solution,
refinment and analysis of single crystal X-ray diffraction data,
Version 1.80.00.
Farrugia, L. J. (1999). J. Appl. Cryst. 32, 837-838.
SHELXL97. Program for crystal structure refinement.
Sheldrick, G.M. (2008). Acta Cryst. A64, 112-122.
PLATON for Windows, Version 1.12.
Spek, A. L. (2003). J. Appl. Cryst. 36, 7-13.
;
_computing_structure_refinement
; SHELXL97. Program for crystal structure refinement.
Sheldrick, G.M. (2008). Acta Cryst. A64, 112-122.
;
_computing_structure_solution
; SHELXS97. Program for Crystal Structure solution.
Sheldrick, G.M. (2008). Acta Cryst. A64, 112-122.
;
_diffrn_ambient_temperature 183(2)
_diffrn_detector_area_resol_mean 10.4498
_diffrn_measured_fraction_theta_full 0.999
_diffrn_measured_fraction_theta_max 0.999
_diffrn_measurement_device_type
; Goniometer Xcalibur, detector: Ruby
Oxford Diffraction (2007). Oxford Diffraction Ltd.,
Xcalibur CCD system
;
_diffrn_measurement_method 'omega scans'
_diffrn_radiation_monochromator graphite
_diffrn_radiation_source 'Enhance (Mo) X-ray Source'
_diffrn_radiation_type MoK\a
_diffrn_radiation_wavelength 0.71073
_diffrn_reflns_av_R_equivalents 0.0455
_diffrn_reflns_av_sigmaI/netI 0.0664
_diffrn_reflns_limit_h_max 24
_diffrn_reflns_limit_h_min -26
_diffrn_reflns_limit_k_max 22
_diffrn_reflns_limit_k_min -23
_diffrn_reflns_limit_l_max 29
_diffrn_reflns_limit_l_min -29
_diffrn_reflns_number 43845
_diffrn_reflns_theta_full 30.51
_diffrn_reflns_theta_max 30.51
_diffrn_reflns_theta_min 2.56
_diffrn_standards_decay_% 0
_diffrn_standards_interval_count 50
_diffrn_standards_interval_time 60
_diffrn_standards_number 2
_exptl_absorpt_coefficient_mu 0.170
_exptl_absorpt_correction_T_max 0.960
_exptl_absorpt_correction_T_min 0.870
_exptl_absorpt_correction_type multi-scan
_exptl_absorpt_process_details
;
CrysAlisPro, Oxford Diffraction Ltd.,
Version 1.171.33.41
Empirical absorption correction using spherical harmonics,
implemented in SCALE3 ABSPACK scaling algorithm.
;
_exptl_crystal_colour colourless
_exptl_crystal_density_diffrn 1.370
_exptl_crystal_density_method 'not measured'
_exptl_crystal_description block
_exptl_crystal_F_000 2640
_exptl_crystal_size_max 0.44
_exptl_crystal_size_mid 0.29
_exptl_crystal_size_min 0.24
_refine_diff_density_max 0.317
_refine_diff_density_min -0.277
_refine_diff_density_rms 0.043
_refine_ls_extinction_method none
_refine_ls_goodness_of_fit_ref 0.864
_refine_ls_hydrogen_treatment mixed
_refine_ls_matrix_type full
_refine_ls_number_parameters 396
_refine_ls_number_reflns 9356
_refine_ls_number_restraints 0
_refine_ls_restrained_S_all 0.864
_refine_ls_R_factor_all 0.0895
_refine_ls_R_factor_gt 0.0427
_refine_ls_shift/su_max 0.001
_refine_ls_shift/su_mean 0.000
_refine_ls_structure_factor_coef Fsqd
_refine_ls_weighting_details 'w=1/[\s^2^(Fo^2^)+(0.0508P)^2^] where P=(Fo^2^+2Fc^2^)/3'
_refine_ls_weighting_scheme calc
_refine_ls_wR_factor_gt 0.0918
_refine_ls_wR_factor_ref 0.0999
_reflns_number_gt 5223
_reflns_number_total 9356
_reflns_threshold_expression >2sigma(I)
_cod_data_source_file C0DT01255F.TXT
_cod_data_source_block 4b
_cod_database_code 7014896

loop_
_symmetry_equiv_pos_as_xyz
'x, y, z'
'-x+1/2, -y, z+1/2'
'-x, y+1/2, -z+1/2'
'x+1/2, -y+1/2, -z'
'-x, -y, -z'
'x-1/2, y, -z-1/2'
'x, -y-1/2, z-1/2'
'-x-1/2, y-1/2, z'

loop_
_atom_site_label
_atom_site_type_symbol
_atom_site_fract_x
_atom_site_fract_y
_atom_site_fract_z
_atom_site_U_iso_or_equiv
_atom_site_adp_type
_atom_site_occupancy
_atom_site_symmetry_multiplicity
_atom_site_calc_flag
_atom_site_refinement_flags
_atom_site_disorder_assembly
_atom_site_disorder_group
C1 C 0.34939(7) 0.33886(9) -0.01939(7) 0.0255(3) Uani 1 1 d . . .
C2 C 0.36951(8) 0.28384(9) -0.06780(7) 0.0310(3) Uani 1 1 d . . .
C3 C 0.38849(9) 0.20187(10) -0.05823(8) 0.0380(4) Uani 1 1 d . . .
C4 C 0.38785(9) 0.17001(9) 0.00284(9) 0.0395(4) Uani 1 1 d . . .
C5 C 0.37006(8) 0.22103(10) 0.05297(8) 0.0356(4) Uani 1 1 d . . .
C6 C 0.35196(8) 0.30273(9) 0.04122(7) 0.0291(3) Uani 1 1 d . . .
C7 C 0.23450(8) 0.42397(8) -0.05878(6) 0.0244(3) Uani 1 1 d . . .
C8 C 0.20804(8) 0.44157(9) -0.11953(7) 0.0287(3) Uani 1 1 d . . .
C9 C 0.13579(9) 0.43612(9) -0.13763(7) 0.0324(3) Uani 1 1 d . . .
C10 C 0.08548(8) 0.40873(9) -0.09404(7) 0.0295(3) Uani 1 1 d . . .
C11 C 0.10731(8) 0.38915(9) -0.03297(7) 0.0288(3) Uani 1 1 d . . .
C12 C 0.17984(8) 0.39757(8) -0.01683(6) 0.0258(3) Uani 1 1 d . . .
C13 C 0.33108(8) 0.50446(9) 0.01745(6) 0.0263(3) Uani 1 1 d . . .
H13 H 0.3026 0.4877 0.0564 0.032 Uiso 1 1 calc R . .
C14 C 0.41105(8) 0.51388(9) 0.03650(7) 0.0326(3) Uani 1 1 d . . .
H14A H 0.4278 0.4614 0.0563 0.039 Uiso 1 1 calc R . .
H14B H 0.4403 0.5231 -0.0029 0.039 Uiso 1 1 calc R . .
C15 C 0.42543(9) 0.58452(10) 0.08322(8) 0.0431(4) Uani 1 1 d . . .
H15A H 0.4010 0.5726 0.1247 0.052 Uiso 1 1 calc R . .
H15B H 0.4785 0.5888 0.0914 0.052 Uiso 1 1 calc R . .
C16 C 0.39779(10) 0.66589(10) 0.05703(8) 0.0451(4) Uani 1 1 d . . .
H16A H 0.4262 0.6812 0.0182 0.054 Uiso 1 1 calc R . .
H16B H 0.4047 0.7100 0.0897 0.054 Uiso 1 1 calc R . .
C17 C 0.31686(10) 0.65939(10) 0.03962(9) 0.0469(4) Uani 1 1 d . . .
H17A H 0.2880 0.6513 0.0794 0.056 Uiso 1 1 calc R . .
H17B H 0.3008 0.7119 0.0194 0.056 Uiso 1 1 calc R . .
C18 C 0.30233(9) 0.58798(9) -0.00622(8) 0.0357(4) Uani 1 1 d . . .
H18A H 0.3251 0.6008 -0.0483 0.043 Uiso 1 1 calc R . .
H18B H 0.2491 0.5834 -0.0132 0.043 Uiso 1 1 calc R . .
C19 C 0.37771(8) 0.52994(9) -0.29082(6) 0.0292(3) Uani 1 1 d . . .
C20 C 0.42421(9) 0.56371(10) -0.34669(7) 0.0392(4) Uani 1 1 d . . .
H20A H 0.4245 0.5234 -0.3821 0.059 Uiso 1 1 calc R . .
H20B H 0.4742 0.5730 -0.3317 0.059 Uiso 1 1 calc R . .
H20C H 0.4035 0.6162 -0.3619 0.059 Uiso 1 1 calc R . .
C21 C 0.41107(9) 0.45066(9) -0.26187(7) 0.0381(4) Uani 1 1 d . . .
H21A H 0.3829 0.4339 -0.2240 0.057 Uiso 1 1 calc R . .
H21B H 0.4617 0.4615 -0.2492 0.057 Uiso 1 1 calc R . .
H21C H 0.4099 0.4061 -0.2940 0.057 Uiso 1 1 calc R . .
C22 C 0.30225(9) 0.50634(10) -0.31743(7) 0.0372(4) Uani 1 1 d . . .
H22A H 0.2787 0.5557 -0.3356 0.056 Uiso 1 1 calc R . .
H22B H 0.2721 0.4840 -0.2825 0.056 Uiso 1 1 calc R . .
H22C H 0.3079 0.4642 -0.3511 0.056 Uiso 1 1 calc R . .
C23 C 0.45958(8) 0.65569(10) -0.20091(7) 0.0341(4) Uani 1 1 d . . .
C24 C 0.52013(9) 0.59023(11) -0.20262(9) 0.0473(4) Uani 1 1 d . . .
H24A H 0.5282 0.5723 -0.2472 0.071 Uiso 1 1 calc R . .
H24B H 0.5057 0.5424 -0.1764 0.071 Uiso 1 1 calc R . .
H24C H 0.5653 0.6141 -0.1854 0.071 Uiso 1 1 calc R . .
C25 C 0.48146(10) 0.72936(11) -0.24343(9) 0.0524(5) Uani 1 1 d . . .
H25A H 0.5291 0.7505 -0.2296 0.079 Uiso 1 1 calc R . .
H25B H 0.4449 0.7734 -0.2395 0.079 Uiso 1 1 calc R . .
H25C H 0.4844 0.7113 -0.2884 0.079 Uiso 1 1 calc R . .
C26 C 0.45349(10) 0.68249(11) -0.12948(7) 0.0469(4) Uani 1 1 d . . .
H26A H 0.4386 0.6348 -0.1033 0.070 Uiso 1 1 calc R . .
H26B H 0.4171 0.7267 -0.1255 0.070 Uiso 1 1 calc R . .
H26C H 0.5009 0.7029 -0.1145 0.070 Uiso 1 1 calc R . .
C27 C 0.29510(8) 0.68587(9) -0.23683(7) 0.0332(4) Uani 1 1 d . . .
C28 C 0.29962(10) 0.72860(10) -0.30273(8) 0.0474(4) Uani 1 1 d . . .
H28A H 0.2602 0.7693 -0.3066 0.071 Uiso 1 1 calc R . .
H28B H 0.2948 0.6870 -0.3369 0.071 Uiso 1 1 calc R . .
H28C H 0.3468 0.7568 -0.3068 0.071 Uiso 1 1 calc R . .
C29 C 0.29875(10) 0.75225(11) -0.18403(9) 0.0505(5) Uani 1 1 d . . .
H29A H 0.3437 0.7845 -0.1889 0.076 Uiso 1 1 calc R . .
H29B H 0.2983 0.7254 -0.1417 0.076 Uiso 1 1 calc R . .
H29C H 0.2565 0.7892 -0.1878 0.076 Uiso 1 1 calc R . .
C30 C 0.22053(9) 0.64266(11) -0.22855(9) 0.0451(4) Uani 1 1 d . . .
H30A H 0.1816 0.6842 -0.2303 0.068 Uiso 1 1 calc R . .
H30B H 0.2191 0.6142 -0.1869 0.068 Uiso 1 1 calc R . .
H30C H 0.2136 0.6022 -0.2632 0.068 Uiso 1 1 calc R . .
B1 B 0.32103(9) 0.43321(10) -0.03758(8) 0.0250(3) Uani 1 1 d . . .
H1 H 0.3555(6) 0.4537(7) -0.0844(5) 0.013(3) Uiso 1 1 d . . .
F1 F 0.37016(5) 0.30925(6) -0.13022(4) 0.0444(2) Uani 1 1 d . . .
F2 F 0.40645(6) 0.15254(6) -0.10826(5) 0.0603(3) Uani 1 1 d . . .
F3 F 0.40303(6) 0.08923(6) 0.01327(6) 0.0585(3) Uani 1 1 d . . .
F4 F 0.36907(5) 0.19105(6) 0.11379(5) 0.0521(3) Uani 1 1 d . . .
F5 F 0.33518(5) 0.34788(5) 0.09459(4) 0.0391(2) Uani 1 1 d . . .
F6 F 0.25478(5) 0.46388(6) -0.16748(4) 0.0451(2) Uani 1 1 d . . .
F7 F 0.11517(5) 0.45292(7) -0.19882(4) 0.0544(3) Uani 1 1 d . . .
F8 F 0.01532(5) 0.39835(6) -0.11196(4) 0.0459(2) Uani 1 1 d . . .
F9 F 0.05813(5) 0.36159(6) 0.01015(4) 0.0459(2) Uani 1 1 d . . .
F10 F 0.19770(5) 0.37712(6) 0.04455(4) 0.0381(2) Uani 1 1 d . . .
P1 P 0.37009(2) 0.60898(2) -0.225326(17) 0.02427(9) Uani 1 1 d . . .
H2 H 0.3498(7) 0.5686(8) -0.1743(6) 0.025(4) Uiso 1 1 d . . .

loop_
_atom_site_aniso_label
_atom_site_aniso_U_11
_atom_site_aniso_U_22
_atom_site_aniso_U_33
_atom_site_aniso_U_23
_atom_site_aniso_U_13
_atom_site_aniso_U_12
C1 0.0162(7) 0.0277(7) 0.0325(8) 0.0009(6) -0.0043(6) -0.0012(6)
C2 0.0271(8) 0.0337(8) 0.0322(8) -0.0014(6) -0.0064(7) 0.0002(7)
C3 0.0290(9) 0.0345(9) 0.0505(10) -0.0127(8) -0.0087(8) 0.0054(7)
C4 0.0262(9) 0.0254(8) 0.0670(12) 0.0023(8) -0.0119(8) 0.0010(7)
C5 0.0241(8) 0.0363(9) 0.0465(9) 0.0169(7) -0.0088(7) -0.0031(7)
C6 0.0200(8) 0.0346(8) 0.0327(8) -0.0012(6) -0.0019(6) -0.0004(6)
C7 0.0256(8) 0.0195(7) 0.0279(7) -0.0010(5) -0.0021(6) 0.0020(6)
C8 0.0301(9) 0.0270(8) 0.0290(7) 0.0053(6) 0.0016(7) -0.0017(7)
C9 0.0348(9) 0.0316(8) 0.0309(8) 0.0059(6) -0.0111(7) 0.0025(7)
C10 0.0203(7) 0.0282(8) 0.0401(8) -0.0026(6) -0.0081(7) 0.0020(6)
C11 0.0225(7) 0.0324(8) 0.0316(7) -0.0020(6) 0.0035(6) 0.0007(6)
C12 0.0276(8) 0.0271(8) 0.0228(7) -0.0018(6) -0.0040(6) 0.0048(6)
C13 0.0211(8) 0.0289(7) 0.0290(7) -0.0007(6) 0.0005(6) -0.0013(6)
C14 0.0246(8) 0.0353(8) 0.0379(8) 0.0005(7) -0.0021(7) -0.0013(7)
C15 0.0377(10) 0.0488(10) 0.0428(9) -0.0090(8) -0.0079(8) -0.0091(8)
C16 0.0489(11) 0.0357(9) 0.0506(10) -0.0146(8) 0.0033(9) -0.0101(8)
C17 0.0443(11) 0.0340(9) 0.0625(11) -0.0118(8) 0.0013(9) 0.0035(8)
C18 0.0282(8) 0.0301(8) 0.0489(9) -0.0029(7) -0.0009(7) 0.0028(7)
C19 0.0362(9) 0.0286(8) 0.0229(7) -0.0038(6) 0.0010(6) 0.0038(7)
C20 0.0458(10) 0.0458(10) 0.0261(8) -0.0004(7) 0.0073(7) 0.0054(8)
C21 0.0464(10) 0.0311(9) 0.0368(9) -0.0030(7) 0.0009(8) 0.0073(8)
C22 0.0446(10) 0.0372(9) 0.0299(8) -0.0084(7) -0.0039(7) -0.0025(8)
C23 0.0264(8) 0.0423(9) 0.0338(8) -0.0030(7) -0.0017(7) -0.0073(7)
C24 0.0287(9) 0.0635(12) 0.0496(10) -0.0070(9) -0.0071(8) 0.0025(9)
C25 0.0443(11) 0.0516(11) 0.0613(11) 0.0027(9) 0.0010(9) -0.0198(9)
C26 0.0375(10) 0.0604(11) 0.0429(9) -0.0141(8) -0.0081(8) -0.0084(9)
C27 0.0309(9) 0.0328(8) 0.0360(8) -0.0045(6) -0.0009(7) 0.0056(7)
C28 0.0527(12) 0.0411(10) 0.0485(10) 0.0094(8) -0.0059(9) 0.0103(9)
C29 0.0481(11) 0.0449(10) 0.0584(11) -0.0199(8) -0.0024(9) 0.0096(9)
C30 0.0274(9) 0.0467(10) 0.0612(11) -0.0088(8) 0.0010(8) 0.0047(8)
B1 0.0232(9) 0.0253(8) 0.0265(8) 0.0014(7) 0.0008(7) 0.0005(7)
F1 0.0542(7) 0.0460(6) 0.0331(5) -0.0058(4) -0.0014(4) 0.0078(5)
F2 0.0653(7) 0.0452(6) 0.0703(7) -0.0255(5) -0.0104(6) 0.0186(5)
F3 0.0487(6) 0.0272(5) 0.0996(8) 0.0064(5) -0.0210(6) 0.0056(5)
F4 0.0467(6) 0.0522(6) 0.0574(6) 0.0272(5) -0.0064(5) 0.0008(5)
F5 0.0396(5) 0.0473(5) 0.0303(5) 0.0044(4) 0.0001(4) 0.0043(4)
F6 0.0413(6) 0.0617(6) 0.0322(5) 0.0173(4) -0.0013(4) -0.0111(5)
F7 0.0499(6) 0.0741(7) 0.0391(5) 0.0205(5) -0.0185(5) -0.0030(5)
F8 0.0239(5) 0.0600(6) 0.0538(6) 0.0014(5) -0.0131(4) 0.0004(5)
F9 0.0253(5) 0.0714(7) 0.0411(5) 0.0050(5) 0.0048(4) -0.0053(5)
F10 0.0308(5) 0.0590(6) 0.0245(4) 0.0053(4) -0.0020(4) -0.0025(4)
P1 0.02414(19) 0.02733(19) 0.02133(16) -0.00124(15) 0.00057(15) -0.00080(16)

loop_
_atom_type_symbol
_atom_type_description
_atom_type_scat_dispersion_real
_atom_type_scat_dispersion_imag
_atom_type_scat_source
C C 0.0033 0.0016 'International Tables Vol C Tables 4.2.6.8 and 6.1.1.4'
H H 0.0000 0.0000 'International Tables Vol C Tables 4.2.6.8 and 6.1.1.4'
B B 0.0013 0.0007 'International Tables Vol C Tables 4.2.6.8 and 6.1.1.4'
F F 0.0171 0.0103 'International Tables Vol C Tables 4.2.6.8 and 6.1.1.4'
P P 0.1023 0.0942 'International Tables Vol C Tables 4.2.6.8 and 6.1.1.4'

loop_
_geom_angle_atom_site_label_1
_geom_angle_atom_site_label_2
_geom_angle_atom_site_label_3
_geom_angle
_geom_angle_site_symmetry_1
_geom_angle_site_symmetry_3
_geom_angle_publ_flag
C6 C1 C2 112.27(13) . . ?
C6 C1 B1 127.22(12) . . ?
C2 C1 B1 120.38(12) . . ?
F1 C2 C3 115.04(13) . . ?
F1 C2 C1 119.96(13) . . ?
C3 C2 C1 124.98(14) . . ?
F2 C3 C4 119.64(14) . . ?
F2 C3 C2 120.99(15) . . ?
C4 C3 C2 119.36(14) . . ?
F3 C4 C5 120.54(15) . . ?
F3 C4 C3 120.61(15) . . ?
C5 C4 C3 118.83(14) . . ?
F4 C5 C4 119.97(14) . . ?
F4 C5 C6 120.19(14) . . ?
C4 C5 C6 119.82(14) . . ?
F5 C6 C5 114.88(13) . . ?
F5 C6 C1 120.42(12) . . ?
C5 C6 C1 124.69(13) . . ?
C8 C7 C12 112.39(13) . . ?
C8 C7 B1 124.18(12) . . ?
C12 C7 B1 123.43(12) . . ?
F6 C8 C9 114.95(12) . . ?
F6 C8 C7 120.06(13) . . ?
C9 C8 C7 124.96(13) . . ?
F7 C9 C10 119.88(13) . . ?
F7 C9 C8 120.75(14) . . ?
C10 C9 C8 119.25(13) . . ?
F8 C10 C9 120.09(13) . . ?
F8 C10 C11 120.42(14) . . ?
C9 C10 C11 119.46(13) . . ?
F9 C11 C10 119.81(13) . . ?
F9 C11 C12 121.15(13) . . ?
C10 C11 C12 119.04(13) . . ?
F10 C12 C11 115.94(12) . . ?
F10 C12 C7 119.18(12) . . ?
C11 C12 C7 124.87(13) . . ?
C14 C13 C18 109.11(12) . . ?
C14 C13 B1 111.12(12) . . ?
C18 C13 B1 110.89(11) . . ?
C14 C13 H13 108.6 . . ?
C18 C13 H13 108.6 . . ?
B1 C13 H13 108.6 . . ?
C15 C14 C13 114.01(13) . . ?
C15 C14 H14A 108.8 . . ?
C13 C14 H14A 108.8 . . ?
C15 C14 H14B 108.8 . . ?
C13 C14 H14B 108.8 . . ?
H14A C14 H14B 107.6 . . ?
C16 C15 C14 111.32(13) . . ?
C16 C15 H15A 109.4 . . ?
C14 C15 H15A 109.4 . . ?
C16 C15 H15B 109.4 . . ?
C14 C15 H15B 109.4 . . ?
H15A C15 H15B 108.0 . . ?
C15 C16 C17 110.58(14) . . ?
C15 C16 H16A 109.5 . . ?
C17 C16 H16A 109.5 . . ?
C15 C16 H16B 109.5 . . ?
C17 C16 H16B 109.5 . . ?
H16A C16 H16B 108.1 . . ?
C18 C17 C16 111.73(14) . . ?
C18 C17 H17A 109.3 . . ?
C16 C17 H17A 109.3 . . ?
C18 C17 H17B 109.3 . . ?
C16 C17 H17B 109.3 . . ?
H17A C17 H17B 107.9 . . ?
C17 C18 C13 113.98(13) . . ?
C17 C18 H18A 108.8 . . ?
C13 C18 H18A 108.8 . . ?
C17 C18 H18B 108.8 . . ?
C13 C18 H18B 108.8 . . ?
H18A C18 H18B 107.7 . . ?
C22 C19 C20 108.38(12) . . ?
C22 C19 C21 107.00(12) . . ?
C20 C19 C21 111.59(12) . . ?
C22 C19 P1 111.28(10) . . ?
C20 C19 P1 110.41(10) . . ?
C21 C19 P1 108.16(9) . . ?
C19 C20 H20A 109.5 . . ?
C19 C20 H20B 109.5 . . ?
H20A C20 H20B 109.5 . . ?
C19 C20 H20C 109.5 . . ?
H20A C20 H20C 109.5 . . ?
H20B C20 H20C 109.5 . . ?
C19 C21 H21A 109.5 . . ?
C19 C21 H21B 109.5 . . ?
H21A C21 H21B 109.5 . . ?
C19 C21 H21C 109.5 . . ?
H21A C21 H21C 109.5 . . ?
H21B C21 H21C 109.5 . . ?
C19 C22 H22A 109.5 . . ?
C19 C22 H22B 109.5 . . ?
H22A C22 H22B 109.5 . . ?
C19 C22 H22C 109.5 . . ?
H22A C22 H22C 109.5 . . ?
H22B C22 H22C 109.5 . . ?
C24 C23 C25 109.30(14) . . ?
C24 C23 C26 105.45(13) . . ?
C25 C23 C26 110.75(14) . . ?
C24 C23 P1 110.56(11) . . ?
C25 C23 P1 112.61(11) . . ?
C26 C23 P1 107.93(11) . . ?
C23 C24 H24A 109.5 . . ?
C23 C24 H24B 109.5 . . ?
H24A C24 H24B 109.5 . . ?
C23 C24 H24C 109.5 . . ?
H24A C24 H24C 109.5 . . ?
H24B C24 H24C 109.5 . . ?
C23 C25 H25A 109.5 . . ?
C23 C25 H25B 109.5 . . ?
H25A C25 H25B 109.5 . . ?
C23 C25 H25C 109.5 . . ?
H25A C25 H25C 109.5 . . ?
H25B C25 H25C 109.5 . . ?
C23 C26 H26A 109.5 . . ?
C23 C26 H26B 109.5 . . ?
H26A C26 H26B 109.5 . . ?
C23 C26 H26C 109.5 . . ?
H26A C26 H26C 109.5 . . ?
H26B C26 H26C 109.5 . . ?
C29 C27 C28 108.78(14) . . ?
C29 C27 C30 105.89(13) . . ?
C28 C27 C30 110.46(13) . . ?
C29 C27 P1 109.86(11) . . ?
C28 C27 P1 111.87(11) . . ?
C30 C27 P1 109.79(11) . . ?
C27 C28 H28A 109.5 . . ?
C27 C28 H28B 109.5 . . ?
H28A C28 H28B 109.5 . . ?
C27 C28 H28C 109.5 . . ?
H28A C28 H28C 109.5 . . ?
H28B C28 H28C 109.5 . . ?
C27 C29 H29A 109.5 . . ?
C27 C29 H29B 109.5 . . ?
H29A C29 H29B 109.5 . . ?
C27 C29 H29C 109.5 . . ?
H29A C29 H29C 109.5 . . ?
H29B C29 H29C 109.5 . . ?
C27 C30 H30A 109.5 . . ?
C27 C30 H30B 109.5 . . ?
H30A C30 H30B 109.5 . . ?
C27 C30 H30C 109.5 . . ?
H30A C30 H30C 109.5 . . ?
H30B C30 H30C 109.5 . . ?
C13 B1 C1 116.93(12) . . ?
C13 B1 C7 111.01(12) . . ?
C1 B1 C7 106.27(11) . . ?
C13 B1 H1 108.2(6) . . ?
C1 B1 H1 105.7(6) . . ?
C7 B1 H1 108.3(6) . . ?
C27 P1 C19 114.50(7) . . ?
C27 P1 C23 114.37(7) . . ?
C19 P1 C23 113.90(7) . . ?
C27 P1 H2 103.1(6) . . ?
C19 P1 H2 105.8(6) . . ?
C23 P1 H2 103.4(6) . . ?

loop_
_geom_bond_atom_site_label_1
_geom_bond_atom_site_label_2
_geom_bond_distance
_geom_bond_site_symmetry_2
_geom_bond_publ_flag
C1 C6 1.3871(19) . ?
C1 C2 1.390(2) . ?
C1 B1 1.651(2) . ?
C2 F1 1.3590(16) . ?
C2 C3 1.381(2) . ?
C3 F2 1.3487(18) . ?
C3 C4 1.368(2) . ?
C4 F3 1.3488(17) . ?
C4 C5 1.366(2) . ?
C5 F4 1.3520(17) . ?
C5 C6 1.380(2) . ?
C6 F5 1.3607(16) . ?
C7 C8 1.3805(19) . ?
C7 C12 1.3941(19) . ?
C7 B1 1.653(2) . ?
C8 F6 1.3617(16) . ?
C8 C9 1.380(2) . ?
C9 F7 1.3528(16) . ?
C9 C10 1.365(2) . ?
C10 F8 1.3495(16) . ?
C10 C11 1.366(2) . ?
C11 F9 1.3459(16) . ?
C11 C12 1.378(2) . ?
C12 F10 1.3563(15) . ?
C13 C14 1.526(2) . ?
C13 C18 1.527(2) . ?
C13 B1 1.630(2) . ?
C13 H13 1.0000 . ?
C14 C15 1.519(2) . ?
C14 H14A 0.9900 . ?
C14 H14B 0.9900 . ?
C15 C16 1.507(2) . ?
C15 H15A 0.9900 . ?
C15 H15B 0.9900 . ?
C16 C17 1.531(2) . ?
C16 H16A 0.9900 . ?
C16 H16B 0.9900 . ?
C17 C18 1.517(2) . ?
C17 H17A 0.9900 . ?
C17 H17B 0.9900 . ?
C18 H18A 0.9900 . ?
C18 H18B 0.9900 . ?
C19 C22 1.537(2) . ?
C19 C20 1.539(2) . ?
C19 C21 1.539(2) . ?
C19 P1 1.8684(14) . ?
C20 H20A 0.9800 . ?
C20 H20B 0.9800 . ?
C20 H20C 0.9800 . ?
C21 H21A 0.9800 . ?
C21 H21B 0.9800 . ?
C21 H21C 0.9800 . ?
C22 H22A 0.9800 . ?
C22 H22B 0.9800 . ?
C22 H22C 0.9800 . ?
C23 C24 1.532(2) . ?
C23 C25 1.533(2) . ?
C23 C26 1.549(2) . ?
C23 P1 1.8748(15) . ?
C24 H24A 0.9800 . ?
C24 H24B 0.9800 . ?
C24 H24C 0.9800 . ?
C25 H25A 0.9800 . ?
C25 H25B 0.9800 . ?
C25 H25C 0.9800 . ?
C26 H26A 0.9800 . ?
C26 H26B 0.9800 . ?
C26 H26C 0.9800 . ?
C27 C29 1.533(2) . ?
C27 C28 1.534(2) . ?
C27 C30 1.544(2) . ?
C27 P1 1.8663(15) . ?
C28 H28A 0.9800 . ?
C28 H28B 0.9800 . ?
C28 H28C 0.9800 . ?
C29 H29A 0.9800 . ?
C29 H29B 0.9800 . ?
C29 H29C 0.9800 . ?
C30 H30A 0.9800 . ?
C30 H30B 0.9800 . ?
C30 H30C 0.9800 . ?
B1 H1 1.205(12) . ?
P1 H2 1.298(13) . ?

loop_
_geom_hbond_atom_site_label_D
_geom_hbond_atom_site_label_H
_geom_hbond_atom_site_label_A
_geom_hbond_distance_DH
_geom_hbond_distance_HA
_geom_hbond_distance_DA
_geom_hbond_angle_DHA
_geom_hbond_site_symmetry_A
P1 H2 F6 1.298(13) 2.429(13) 3.3735(9) 127.0(8) .
C13 H13 F5 1.00 2.46 2.9898(16) 112.4 .
C22 H22B F6 0.98 2.43 3.3040(17) 148.1 .
C30 H30B F6 0.98 2.54 3.210(2) 125.4 .
